data_4348746
loop_
_publ_author_name
'Narayanam, Nagaraju'
'Chintakrinda, Kalpana'
'Fang, Wei-Hui'
'Kang, Yao'
'Zhang, Lei'
'Zhang, Jian'

_publ_section_title
;
 Azole Functionalized Polyoxo-Titanium Clusters with Sunlight-Driven Dye
 Degradation Applications: Synthesis, Structure, and Photocatalytic
 Studies.
;
_journal_issue 20
_journal_name_full 'Inorganic chemistry'
_journal_page_first 10294
_journal_page_last 10301
_journal_paper_doi 10.1021/acs.inorgchem.6b01551
_journal_volume 55
_journal_year 2016
_chemical_formula_sum 'C48 H65 N2 O17 P3 Ti4'
_chemical_formula_weight 1226.53
_space_group_crystal_system monoclinic
_space_group_IT_number 14
_space_group_name_Hall '-P 2ybc'
_space_group_name_H-M_alt 'P 1 21/c 1'
_atom_sites_solution_hydrogens geom
_audit_creation_method SHELXL-2014/7
_cell_angle_alpha 90
_cell_angle_beta 105.938(13)
_cell_angle_gamma 90
_cell_formula_units_Z 4
_cell_length_a 13.586(4)
_cell_length_b 17.829(5)
_cell_length_c 26.339(7)
_cell_measurement_reflns_used 22364
_cell_measurement_temperature 293(2)
_cell_measurement_theta_max 27.50
_cell_measurement_theta_min 2.4694
_cell_volume 6135(3)
_computing_structure_refinement 'SHELXL-2014/7 (Sheldrick, 2014)'
_diffrn_ambient_temperature 293(2)
_diffrn_measured_fraction_theta_full 0.997
_diffrn_measured_fraction_theta_max 0.990
_diffrn_measurement_device_type MERCURY
_diffrn_measurement_method CCD_Profile_fitting
_diffrn_radiation_type MoK\a
_diffrn_radiation_wavelength 0.71073
_diffrn_reflns_av_R_equivalents 0.0526
_diffrn_reflns_av_unetI/netI 0.0483
_diffrn_reflns_Laue_measured_fraction_full 0.997
_diffrn_reflns_Laue_measured_fraction_max 0.990
_diffrn_reflns_limit_h_max 17
_diffrn_reflns_limit_h_min -17
_diffrn_reflns_limit_k_max 19
_diffrn_reflns_limit_k_min -22
_diffrn_reflns_limit_l_max 34
_diffrn_reflns_limit_l_min -34
_diffrn_reflns_number 48508
_diffrn_reflns_point_group_measured_fraction_full 0.997
_diffrn_reflns_point_group_measured_fraction_max 0.990
_diffrn_reflns_theta_full 25.242
_diffrn_reflns_theta_max 27.499
_diffrn_reflns_theta_min 2.224
_diffrn_source 'fine-focus sealed tube'
_exptl_absorpt_coefficient_mu 0.643
_exptl_absorpt_correction_T_max 0.950
_exptl_absorpt_correction_T_min 0.884
_exptl_absorpt_correction_type none
_exptl_crystal_colour PLATE
_exptl_crystal_density_diffrn 1.328
_exptl_crystal_description Colorless
_exptl_crystal_F_000 2544
_exptl_crystal_size_max 0.19
_exptl_crystal_size_mid 0.17
_exptl_crystal_size_min 0.08
_refine_diff_density_max 0.874
_refine_diff_density_min -0.436
_refine_diff_density_rms 0.071
_refine_ls_extinction_method none
_refine_ls_goodness_of_fit_ref 1.114
_refine_ls_hydrogen_treatment constr
_refine_ls_matrix_type full
_refine_ls_number_parameters 706
_refine_ls_number_reflns 13950
_refine_ls_number_restraints 0
_refine_ls_restrained_S_all 1.114
_refine_ls_R_factor_all 0.1005
_refine_ls_R_factor_gt 0.0776
_refine_ls_shift/su_max 0.001
_refine_ls_shift/su_mean 0.000
_refine_ls_structure_factor_coef Fsqd
_refine_ls_weighting_details 'w=1/[\s^2^(Fo^2^)+(0.1068P)^2^+3.8477P] where P=(Fo^2^+2Fc^2^)/3'
_refine_ls_weighting_scheme calc
_refine_ls_wR_factor_gt 0.2064
_refine_ls_wR_factor_ref 0.2223
_reflns_Friedel_coverage 0.000
_reflns_number_gt 10873
_reflns_number_total 13950
_reflns_threshold_expression 'I > 2\s(I)'
_cod_data_source_file ic6b01551_si_002.cif
_cod_data_source_block PTC-39
_cod_depositor_comments
;
The following automatic conversions were performed:

data item '_exptl_absorpt_correction_type' value 'NONE' was changed
to 'none' in accordance with the
/home/saulius/struct/COD-crude-data/automatic-downloads/DataCite-retrospective/ACS/depositions/lib/dictionaries/cif_core.dic
dictionary named 'cif_core.dic' version 2.4.2 last updated on
2011-04-26.

Automatic conversion script
Id: cif_fix_values 6909 2019-04-08 15:41:33Z antanas 
;
_cod_original_sg_symbol_H-M 'P 21/c'
_cod_database_code 4348746
_shelx_shelxl_version_number 2014/7
_shelx_space_group_comment
;
The symmetry employed for this shelxl refinement is uniquely defined
by the following loop, which should always be used as a source of
symmetry information in preference to the above space-group names.
They are only intended as comments.
;

loop_
_space_group_symop_operation_xyz
'x, y, z'
'-x, y+1/2, -z+1/2'
'-x, -y, -z'
'x, -y-1/2, z-1/2'

loop_
_atom_site_label
_atom_site_type_symbol
_atom_site_fract_x
_atom_site_fract_y
_atom_site_fract_z
_atom_site_U_iso_or_equiv
_atom_site_adp_type
_atom_site_occupancy
_atom_site_site_symmetry_order
_atom_site_calc_flag
_atom_site_refinement_flags_posn
_atom_site_refinement_flags_adp
_atom_site_refinement_flags_occupancy
Ti01 Ti 0.41536(6) 0.78801(4) 0.36800(3) 0.0481(2) Uani 1 1 d . . .
Ti02 Ti 0.13884(5) 0.73556(4) 0.32708(3) 0.04594(19) Uani 1 1 d . . .
Ti03 Ti 0.20859(6) 0.62882(4) 0.44057(3) 0.0473(2) Uani 1 1 d . . .
Ti04 Ti 0.24021(6) 0.88077(4) 0.38672(3) 0.0502(2) Uani 1 1 d . . .
P005 P 0.32081(8) 0.62428(6) 0.34423(4) 0.0445(2) Uani 1 1 d . . .
P006 P 0.24761(9) 0.85504(7) 0.27446(4) 0.0508(3) Uani 1 1 d . . .
P007 P 0.36343(9) 0.77353(7) 0.47787(4) 0.0508(3) Uani 1 1 d . . .
O008 O 0.2703(2) 0.78053(15) 0.36664(10) 0.0445(6) Uani 1 1 d . . .
O009 O 0.1659(2) 0.79394(17) 0.26419(11) 0.0518(7) Uani 1 1 d . . .
O00A O 0.3095(2) 0.60170(17) 0.39784(10) 0.0488(6) Uani 1 1 d . . .
O00B O 0.2192(2) 0.65209(16) 0.30778(10) 0.0465(6) Uani 1 1 d . . .
O00C O 0.4079(2) 0.68117(16) 0.34895(11) 0.0488(6) Uani 1 1 d . . .
O00D O 0.1307(2) 0.67870(17) 0.38728(11) 0.0500(7) Uani 1 1 d . . .
O00E O 0.3569(2) 0.82352(17) 0.29374(11) 0.0523(7) Uani 1 1 d . . .
O00F O 0.4408(2) 0.76415(17) 0.44576(11) 0.0526(7) Uani 1 1 d . . .
O00G O 0.1028(2) 0.83273(17) 0.35958(11) 0.0541(7) Uani 1 1 d . . .
O00H O 0.2259(2) 0.91416(17) 0.31244(11) 0.0549(7) Uani 1 1 d . . .
O00I O 0.3894(2) 0.89144(17) 0.39061(12) 0.0542(7) Uani 1 1 d . . .
O00J O 0.0169(2) 0.70884(18) 0.28596(11) 0.0547(7) Uani 1 1 d . . .
O00K O 0.3040(2) 0.70207(18) 0.47963(11) 0.0560(7) Uani 1 1 d . . .
O00L O 0.5453(2) 0.79449(19) 0.36799(13) 0.0613(8) Uani 1 1 d . . .
O00M O 0.1257(3) 0.62654(19) 0.48368(12) 0.0609(8) Uani 1 1 d . . .
O00N O 0.2918(2) 0.84017(17) 0.46061(11) 0.0557(7) Uani 1 1 d . . .
O00O O 0.2062(3) 0.96647(18) 0.41228(12) 0.0621(8) Uani 1 1 d . . .
N00P N 0.3108(3) 0.5401(2) 0.49226(13) 0.0532(9) Uani 1 1 d . . .
N00Q N 0.1481(3) 0.5167(2) 0.41002(14) 0.0526(8) Uani 1 1 d . . .
C00R C 0.3588(3) 0.5415(2) 0.31568(16) 0.0512(10) Uani 1 1 d . . .
C00S C 0.2392(3) 0.9033(3) 0.21356(17) 0.0541(10) Uani 1 1 d . . .
C00T C 0.4374(4) 0.7876(3) 0.54548(17) 0.0557(11) Uani 1 1 d . . .
C00U C 0.2904(4) 0.4686(3) 0.47613(17) 0.0571(11) Uani 1 1 d . . .
C00V C 0.0660(4) 0.5061(3) 0.37006(19) 0.0646(12) Uani 1 1 d . . .
H00V H 0.0279 0.5476 0.3546 0.078 Uiso 1 1 calc R U .
C00W C 0.2033(4) 0.4556(3) 0.43218(18) 0.0569(11) Uani 1 1 d . . .
C00X C 0.3931(4) 0.5532(3) 0.53228(18) 0.0671(13) Uani 1 1 d . . .
H00X H 0.4085 0.6023 0.5434 0.080 Uiso 1 1 calc R U .
C00Y C 0.2355(4) 0.9806(3) 0.2110(2) 0.0718(14) Uani 1 1 d . . .
H00Y H 0.2373 1.0082 0.2412 0.086 Uiso 1 1 calc R U .
C00Z C 0.3535(5) 0.4087(3) 0.5000(2) 0.0751(15) Uani 1 1 d . . .
C010 C 0.4494(4) 0.5383(3) 0.3025(2) 0.0728(14) Uani 1 1 d . . .
H010 H 0.4886 0.5816 0.3044 0.087 Uiso 1 1 calc R U .
C011 C 0.2389(5) 0.8646(3) 0.1683(2) 0.0762(15) Uani 1 1 d . . .
H011 H 0.2426 0.8125 0.1692 0.091 Uiso 1 1 calc R U .
C012 C 0.3032(5) 0.4770(3) 0.3111(3) 0.0887(18) Uani 1 1 d . . .
H012 H 0.2416 0.4776 0.3200 0.106 Uiso 1 1 calc R U .
C013 C 0.5334(5) 0.8161(4) 0.5584(2) 0.0811(16) Uani 1 1 d . . .
H013 H 0.5619 0.8315 0.5318 0.097 Uiso 1 1 calc R U .
C014 C 0.4393(5) 0.4248(4) 0.5423(2) 0.0847(18) Uani 1 1 d . . .
H014 H 0.4830 0.3866 0.5589 0.102 Uiso 1 1 calc R U .
C015 C 0.4449(5) 0.9615(3) 0.3956(3) 0.0790(16) Uani 1 1 d . . .
H015 H 0.3998 1.0005 0.4029 0.095 Uiso 1 1 calc R U .
C016 C 0.0341(5) 0.4346(4) 0.3500(2) 0.0853(17) Uani 1 1 d . . .
H016 H -0.0250 0.4286 0.3224 0.102 Uiso 1 1 calc R U .
C017 C 0.2288(5) 0.9776(4) 0.1198(2) 0.0878(19) Uani 1 1 d . . .
H017 H 0.2256 1.0026 0.0884 0.105 Uiso 1 1 calc R U .
C018 C 0.1791(5) 0.3828(3) 0.4136(2) 0.0762(15) Uani 1 1 d . . .
C019 C 0.4574(4) 0.4954(4) 0.5583(2) 0.0833(18) Uani 1 1 d . . .
H019 H 0.5130 0.5065 0.5869 0.100 Uiso 1 1 calc R U .
C01A C 0.5486(6) 0.8025(4) 0.6500(2) 0.102(2) Uani 1 1 d . . .
H01A H 0.5871 0.8057 0.6851 0.122 Uiso 1 1 calc R U .
C01B C 0.2330(5) 0.9022(4) 0.1215(2) 0.0899(19) Uani 1 1 d . . .
H01B H 0.2320 0.8752 0.0912 0.108 Uiso 1 1 calc R U .
C01C C 0.5902(5) 0.8227(5) 0.6110(2) 0.101(2) Uani 1 1 d . . .
H01C H 0.6568 0.8410 0.6192 0.122 Uiso 1 1 calc R U .
C01D C 0.2292(5) 1.0173(4) 0.1642(3) 0.0885(18) Uani 1 1 d . . .
H01D H 0.2253 1.0693 0.1629 0.106 Uiso 1 1 calc R U .
C01E C 0.0920(6) 0.3735(4) 0.3721(3) 0.0911(19) Uani 1 1 d . . .
H01E H 0.0726 0.3257 0.3590 0.109 Uiso 1 1 calc R U .
C01F C 0.0040(5) 0.8675(4) 0.3495(3) 0.093(2) Uani 1 1 d . . .
C01G C 0.4837(5) 0.4713(5) 0.2861(3) 0.100(2) Uani 1 1 d . . .
H01G H 0.5459 0.4695 0.2779 0.120 Uiso 1 1 calc R U .
C01H C 0.3947(6) 0.7699(4) 0.5860(2) 0.100(2) Uani 1 1 d . . .
H01H H 0.3277 0.7526 0.5784 0.120 Uiso 1 1 calc R U .
C01I C 0.2440(7) 0.3219(4) 0.4395(4) 0.107(2) Uani 1 1 d . . .
H01I H 0.2278 0.2729 0.4283 0.129 Uiso 1 1 calc R U .
C01J C 0.3273(6) 0.3355(4) 0.4798(3) 0.104(2) Uani 1 1 d . . .
H01J H 0.3693 0.2956 0.4948 0.124 Uiso 1 1 calc R U .
C01K C 0.4253(7) 0.4084(4) 0.2823(3) 0.114(3) Uani 1 1 d . . .
H01K H 0.4479 0.3634 0.2718 0.136 Uiso 1 1 calc R U .
C01L C 0.4524(7) 0.7782(5) 0.6380(2) 0.121(3) Uani 1 1 d . . .
H01L H 0.4233 0.7664 0.6651 0.146 Uiso 1 1 calc R U .
C01M C -0.0269(6) 0.9040(5) 0.2985(4) 0.136(4) Uani 1 1 d . . .
H01F H 0.0229 0.9412 0.2965 0.205 Uiso 1 1 calc R U .
H01M H -0.0923 0.9275 0.2940 0.205 Uiso 1 1 calc R U .
H01N H -0.0318 0.8674 0.2711 0.205 Uiso 1 1 calc R U .
C01N C -0.0490(6) 0.6861(5) 0.2381(3) 0.123(3) Uani 1 1 d . . .
H01O H -0.0247 0.7094 0.2101 0.148 Uiso 1 1 calc R U .
C01O C 0.3354(7) 0.4115(4) 0.2938(4) 0.123(3) Uani 1 1 d . . .
H01P H 0.2946 0.3689 0.2899 0.148 Uiso 1 1 calc R U .
C01P C 0.0275(6) 0.6534(5) 0.4834(4) 0.117(3) Uani 1 1 d . . .
C01Q C -0.0400(7) 0.6018(5) 0.2324(3) 0.128(3) Uani 1 1 d . . .
H01Q H -0.0848 0.5769 0.2495 0.192 Uiso 1 1 calc R U .
H01R H 0.0293 0.5866 0.2484 0.192 Uiso 1 1 calc R U .
H01S H -0.0589 0.5888 0.1956 0.192 Uiso 1 1 calc R U .
C01R C 0.4673(6) 0.9825(4) 0.3457(3) 0.111(2) Uani 1 1 d . . .
H01T H 0.5077 0.9438 0.3358 0.166 Uiso 1 1 calc R U .
H01U H 0.5046 1.0289 0.3505 0.166 Uiso 1 1 calc R U .
H01V H 0.4043 0.9883 0.3185 0.166 Uiso 1 1 calc R U .
C01S C -0.1547(6) 0.7120(6) 0.2311(4) 0.163(4) Uani 1 1 d . . .
H01W H -0.1795 0.6933 0.2595 0.244 Uiso 1 1 calc R U .
H01X H -0.1974 0.6937 0.1981 0.244 Uiso 1 1 calc R U .
H01Y H -0.1561 0.7658 0.2312 0.244 Uiso 1 1 calc R U .
C01T C 0.2002(9) 1.0157(5) 0.4524(4) 0.143(4) Uani 1 1 d . . .
H01Z H 0.2732 1.0193 0.4708 0.172 Uiso 1 1 calc R U .
C01W C 0.6398(6) 0.7822(6) 0.3594(4) 0.134(3) Uani 1 1 d . . .
H01 H 0.6576 0.8309 0.3471 0.160 Uiso 1 1 calc R U .
C01X C 0.5364(7) 0.9587(5) 0.4419(3) 0.142(4) Uani 1 1 d . . .
H0AA H 0.5164 0.9427 0.4724 0.214 Uiso 1 1 calc R U .
H H 0.5668 1.0076 0.4481 0.214 Uiso 1 1 calc R U .
HA H 0.5851 0.9238 0.4350 0.214 Uiso 1 1 calc R U .
C01Y C 0.0365(8) 0.7211(5) 0.5143(4) 0.155(4) Uani 1 1 d . . .
H1AA H 0.0687 0.7098 0.5507 0.232 Uiso 1 1 calc R U .
HB H -0.0304 0.7415 0.5110 0.232 Uiso 1 1 calc R U .
HC H 0.0770 0.7570 0.5019 0.232 Uiso 1 1 calc R U .
C01Z C 0.1816(10) 1.0904(5) 0.4381(4) 0.171(5) Uani 1 1 d . . .
H2AA H 0.2068 1.1011 0.4082 0.256 Uiso 1 1 calc R U .
HD H 0.2157 1.1219 0.4671 0.256 Uiso 1 1 calc R U .
HE H 0.1092 1.0998 0.4290 0.256 Uiso 1 1 calc R U .
C020 C -0.0239(12) 0.8757(11) 0.4023(7) 0.129(6) Uani 0.5 1 d . . P
C021 C 0.1657(13) 0.9853(6) 0.4928(4) 0.218(7) Uani 1 1 d . . .
H02A H 0.0957 0.9697 0.4791 0.327 Uiso 1 1 calc R U .
H02B H 0.1703 1.0222 0.5198 0.327 Uiso 1 1 calc R U .
H02C H 0.2070 0.9427 0.5074 0.327 Uiso 1 1 calc R U .
C022 C -0.0529(14) 0.6242(16) 0.4581(12) 0.159(11) Uani 0.5 1 d . . P
C023 C 0.6304(11) 0.7324(7) 0.3137(6) 0.211(7) Uani 1 1 d . . .
H02D H 0.5595 0.7206 0.2982 0.316 Uiso 1 1 calc R U .
H02E H 0.6679 0.6870 0.3251 0.316 Uiso 1 1 calc R U .
H02F H 0.6575 0.7571 0.2881 0.316 Uiso 1 1 calc R U .
C024 C 0.7171(8) 0.7696(11) 0.4057(6) 0.334(15) Uani 1 1 d . . .
H02G H 0.6926 0.7821 0.4356 0.500 Uiso 1 1 calc R U .
H02H H 0.7751 0.8004 0.4059 0.500 Uiso 1 1 calc R U .
H02I H 0.7368 0.7178 0.4077 0.500 Uiso 1 1 calc R U .
C17 C -0.0430(19) 0.5895(15) 0.4880(10) 0.131(9) Uani 0.5 1 d . . P
C8 C -0.0680(11) 0.8296(8) 0.3628(5) 0.085(3) Uiso 0.5 1 d . . P
O50 O 0.2635(8) 0.6667(6) 0.1985(4) 0.215(4) Uiso 1 1 d . . .
C100 C 0.1959(10) 0.6104(7) 0.1758(5) 0.156(4) Uiso 1 1 d . . .
C101 C 0.2603(12) 0.5522(9) 0.1598(6) 0.217(6) Uiso 1 1 d . . .
C102 C 0.1268(18) 0.6356(12) 0.1282(9) 0.294(10) Uiso 1 1 d . . .

loop_
_atom_site_aniso_label
_atom_site_aniso_U_11
_atom_site_aniso_U_22
_atom_site_aniso_U_33
_atom_site_aniso_U_23
_atom_site_aniso_U_13
_atom_site_aniso_U_12
Ti01 0.0322(4) 0.0591(5) 0.0504(4) -0.0005(3) 0.0072(3) 0.0001(3)
Ti02 0.0309(4) 0.0575(5) 0.0457(4) 0.0029(3) 0.0041(3) 0.0032(3)
Ti03 0.0387(4) 0.0585(5) 0.0431(4) 0.0040(3) 0.0086(3) 0.0018(3)
Ti04 0.0429(4) 0.0545(5) 0.0515(4) -0.0003(3) 0.0099(3) 0.0041(3)
P005 0.0346(5) 0.0554(6) 0.0413(5) 0.0006(4) 0.0064(4) 0.0048(4)
P006 0.0433(6) 0.0600(7) 0.0472(5) 0.0074(5) 0.0093(5) 0.0035(5)
P007 0.0438(6) 0.0613(7) 0.0428(5) -0.0033(5) 0.0043(4) 0.0016(5)
O008 0.0339(14) 0.0517(16) 0.0451(13) 0.0013(11) 0.0062(11) 0.0018(11)
O009 0.0418(16) 0.0632(18) 0.0469(14) 0.0055(13) 0.0062(12) 0.0010(13)
O00A 0.0398(15) 0.0627(18) 0.0422(13) 0.0044(12) 0.0085(12) 0.0081(13)
O00B 0.0325(14) 0.0589(17) 0.0430(13) -0.0002(12) 0.0020(11) 0.0034(12)
O00C 0.0353(15) 0.0570(17) 0.0507(14) -0.0011(13) 0.0063(12) 0.0039(12)
O00D 0.0358(15) 0.0617(18) 0.0509(14) 0.0049(13) 0.0092(12) 0.0021(13)
O00E 0.0404(16) 0.0650(19) 0.0508(15) 0.0075(13) 0.0112(13) 0.0016(13)
O00F 0.0406(16) 0.0649(19) 0.0470(14) -0.0004(13) 0.0032(12) 0.0045(13)
O00G 0.0374(16) 0.0646(19) 0.0589(16) 0.0018(14) 0.0106(13) 0.0080(13)
O00H 0.0531(18) 0.0549(18) 0.0552(16) 0.0066(13) 0.0122(14) 0.0056(14)
O00I 0.0442(17) 0.0575(18) 0.0581(16) -0.0041(13) 0.0094(14) -0.0078(13)
O00J 0.0351(15) 0.0699(19) 0.0517(15) 0.0004(14) -0.0005(12) 0.0005(13)
O00K 0.0502(18) 0.0660(19) 0.0468(14) -0.0031(13) 0.0052(13) -0.0023(15)
O00L 0.0337(16) 0.080(2) 0.0696(19) 0.0030(16) 0.0133(14) -0.0009(14)
O00M 0.0544(19) 0.074(2) 0.0570(17) -0.0004(15) 0.0197(15) 0.0018(16)
O00N 0.0498(18) 0.0653(19) 0.0503(15) -0.0032(14) 0.0110(13) 0.0074(14)
O00O 0.066(2) 0.0585(19) 0.0623(18) -0.0039(14) 0.0184(16) 0.0065(16)
N00P 0.0431(19) 0.070(2) 0.0452(17) 0.0115(16) 0.0097(15) 0.0056(17)
N00Q 0.0402(19) 0.063(2) 0.0529(18) 0.0033(16) 0.0104(15) -0.0005(16)
C00R 0.047(2) 0.055(3) 0.050(2) -0.0026(18) 0.0091(18) 0.0048(19)
C00S 0.044(2) 0.066(3) 0.052(2) 0.011(2) 0.0116(19) 0.005(2)
C00T 0.055(3) 0.058(3) 0.049(2) -0.0027(19) 0.006(2) 0.003(2)
C00U 0.048(3) 0.072(3) 0.053(2) 0.015(2) 0.016(2) 0.010(2)
C00V 0.043(3) 0.080(3) 0.064(3) -0.004(2) 0.004(2) -0.001(2)
C00W 0.053(3) 0.055(3) 0.065(3) 0.008(2) 0.021(2) 0.003(2)
C00X 0.046(3) 0.098(4) 0.051(2) 0.009(2) 0.003(2) 0.004(3)
C00Y 0.077(4) 0.070(3) 0.069(3) 0.013(2) 0.020(3) 0.007(3)
C00Z 0.069(3) 0.079(4) 0.081(3) 0.025(3) 0.026(3) 0.022(3)
C010 0.054(3) 0.083(4) 0.085(3) -0.021(3) 0.027(3) 0.000(3)
C011 0.084(4) 0.082(4) 0.062(3) 0.009(3) 0.019(3) 0.009(3)
C012 0.082(4) 0.075(4) 0.121(5) -0.022(3) 0.049(4) -0.005(3)
C013 0.069(4) 0.106(4) 0.060(3) -0.005(3) 0.002(3) -0.014(3)
C014 0.065(4) 0.110(5) 0.075(3) 0.035(3) 0.012(3) 0.030(3)
C015 0.064(3) 0.064(3) 0.108(4) -0.007(3) 0.021(3) -0.015(3)
C016 0.063(4) 0.100(5) 0.084(4) -0.018(3) 0.005(3) -0.018(3)
C017 0.080(4) 0.113(5) 0.074(3) 0.036(4) 0.026(3) 0.013(4)
C018 0.071(4) 0.066(3) 0.092(4) -0.003(3) 0.022(3) -0.004(3)
C019 0.056(3) 0.127(6) 0.061(3) 0.024(3) 0.006(2) 0.014(3)
C01A 0.104(6) 0.126(6) 0.054(3) -0.012(3) -0.014(3) -0.004(5)
C01B 0.098(5) 0.117(5) 0.056(3) 0.014(3) 0.023(3) 0.012(4)
C01C 0.072(4) 0.142(6) 0.073(4) -0.021(4) -0.008(3) -0.018(4)
C01D 0.093(5) 0.080(4) 0.095(4) 0.035(3) 0.030(4) 0.017(3)
C01E 0.093(5) 0.071(4) 0.114(5) -0.017(4) 0.035(4) -0.011(3)
C01F 0.054(3) 0.133(6) 0.087(4) -0.008(4) 0.011(3) 0.044(4)
C01G 0.068(4) 0.126(6) 0.110(5) -0.035(4) 0.030(4) 0.020(4)
C01H 0.087(5) 0.155(7) 0.055(3) -0.008(3) 0.016(3) -0.033(4)
C01I 0.118(6) 0.056(4) 0.149(7) 0.000(4) 0.040(6) 0.012(4)
C01J 0.102(6) 0.080(5) 0.122(6) 0.031(4) 0.021(5) 0.028(4)
C01K 0.106(6) 0.086(5) 0.149(7) -0.039(5) 0.034(5) 0.017(4)
C01L 0.125(7) 0.184(8) 0.047(3) -0.007(4) 0.010(4) -0.035(6)
C01M 0.065(4) 0.118(6) 0.204(9) 0.080(6) 0.000(5) 0.024(4)
C01N 0.076(5) 0.138(7) 0.124(6) -0.027(5) -0.025(4) 0.003(5)
C01O 0.131(7) 0.069(4) 0.186(8) -0.043(5) 0.074(7) -0.015(4)
C01P 0.065(4) 0.120(6) 0.184(8) -0.050(6) 0.065(5) -0.008(4)
C01Q 0.134(8) 0.116(6) 0.117(6) -0.042(5) 0.003(5) -0.025(5)
C01R 0.118(6) 0.101(5) 0.121(6) 0.008(4) 0.045(5) -0.039(5)
C01S 0.057(5) 0.226(11) 0.165(9) -0.033(8) -0.039(5) 0.030(6)
C01T 0.208(11) 0.113(7) 0.129(7) -0.042(5) 0.080(7) 0.011(7)
C01W 0.058(4) 0.197(10) 0.155(8) -0.011(7) 0.045(5) 0.020(5)
C01X 0.139(8) 0.126(7) 0.125(6) -0.006(5) -0.026(6) -0.066(6)
C01Y 0.159(10) 0.140(8) 0.172(9) -0.041(7) 0.056(8) 0.047(7)
C01Z 0.261(15) 0.072(5) 0.210(11) -0.021(6) 0.116(10) 0.012(7)
C020 0.081(10) 0.183(17) 0.151(14) 0.002(12) 0.077(11) 0.045(10)
C021 0.41(2) 0.156(10) 0.156(9) 0.023(7) 0.195(13) 0.066(12)
C022 0.044(9) 0.20(3) 0.23(3) -0.10(2) 0.028(13) 0.007(13)
C023 0.238(15) 0.176(11) 0.291(17) -0.024(11) 0.195(14) 0.041(10)
C024 0.065(7) 0.63(4) 0.29(2) 0.24(2) 0.022(9) 0.075(13)
C17 0.111(16) 0.16(2) 0.148(18) 0.008(14) 0.079(15) -0.047(14)

loop_
_atom_type_symbol
_atom_type_description
_atom_type_scat_dispersion_real
_atom_type_scat_dispersion_imag
_atom_type_scat_source
C C 0.0033 0.0016 'International Tables Vol C Tables 4.2.6.8 and 6.1.1.4'
H H 0.0000 0.0000 'International Tables Vol C Tables 4.2.6.8 and 6.1.1.4'
N N 0.0061 0.0033 'International Tables Vol C Tables 4.2.6.8 and 6.1.1.4'
O O 0.0106 0.0060 'International Tables Vol C Tables 4.2.6.8 and 6.1.1.4'
P P 0.1023 0.0942 'International Tables Vol C Tables 4.2.6.8 and 6.1.1.4'
Ti Ti 0.2776 0.4457 'International Tables Vol C Tables 4.2.6.8 and 6.1.1.4'

loop_
_geom_angle_atom_site_label_1
_geom_angle_atom_site_label_2
_geom_angle_atom_site_label_3
_geom_angle
O00L Ti01 O00C 92.58(14)
O00L Ti01 O008 178.97(14)
O00C Ti01 O008 87.03(12)
O00L Ti01 O00I 101.41(15)
O00C Ti01 O00I 165.74(13)
O008 Ti01 O00I 79.03(12)
O00L Ti01 O00E 96.16(14)
O00C Ti01 O00E 94.48(12)
O008 Ti01 O00E 82.93(12)
O00I Ti01 O00E 86.81(13)
O00L Ti01 O00F 96.94(14)
O00C Ti01 O00F 92.12(12)
O008 Ti01 O00F 84.03(12)
O00I Ti01 O00F 83.54(12)
O00E Ti01 O00F 165.04(13)
O00J Ti02 O00D 96.14(14)
O00J Ti02 O008 170.88(13)
O00D Ti02 O008 91.58(12)
O00J Ti02 O00B 97.40(13)
O00D Ti02 O00B 88.63(12)
O008 Ti02 O00B 87.59(11)
O00J Ti02 O00G 101.03(13)
O00D Ti02 O00G 91.54(13)
O008 Ti02 O00G 73.85(12)
O00B Ti02 O00G 161.44(12)
O00J Ti02 O009 89.29(13)
O00D Ti02 O009 173.22(12)
O008 Ti02 O009 83.37(12)
O00B Ti02 O009 86.64(12)
O00G Ti02 O009 91.40(12)
O00D Ti03 O00M 99.87(15)
O00D Ti03 O00K 104.69(14)
O00M Ti03 O00K 97.11(15)
O00D Ti03 O00A 91.58(12)
O00M Ti03 O00A 164.48(14)
O00K Ti03 O00A 89.99(13)
O00D Ti03 N00Q 94.85(14)
O00M Ti03 N00Q 88.57(14)
O00K Ti03 N00Q 158.31(14)
O00A Ti03 N00Q 80.00(13)
O00D Ti03 N00P 164.10(14)
O00M Ti03 N00P 89.52(14)
O00K Ti03 N00P 86.66(14)
O00A Ti03 N00P 77.09(12)
N00Q Ti03 N00P 72.42(14)
O00O Ti04 O008 171.83(14)
O00O Ti04 O00G 100.87(15)
O008 Ti04 O00G 75.76(12)
O00O Ti04 O00H 98.54(14)
O008 Ti04 O00H 88.77(12)
O00G Ti04 O00H 86.98(13)
O00O Ti04 O00I 105.21(15)
O008 Ti04 O00I 79.39(12)
O00G Ti04 O00I 152.66(13)
O00H Ti04 O00I 81.24(13)
O00O Ti04 O00N 90.05(14)
O008 Ti04 O00N 83.62(12)
O00G Ti04 O00N 103.58(13)
O00H Ti04 O00N 164.97(13)
O00I Ti04 O00N 84.61(13)
O00A P005 O00B 111.42(16)
O00A P005 O00C 111.88(16)
O00B P005 O00C 112.21(17)
O00A P005 C00R 106.65(19)
O00B P005 C00R 108.48(18)
O00C P005 C00R 105.83(19)
O009 P006 O00H 110.15(18)
O009 P006 O00E 112.80(18)
O00H P006 O00E 112.11(17)
O009 P006 C00S 108.62(19)
O00H P006 C00S 106.1(2)
O00E P006 C00S 106.77(19)
O00K P007 O00N 111.27(19)
O00K P007 O00F 112.20(18)
O00N P007 O00F 113.57(17)
O00K P007 C00T 104.1(2)
O00N P007 C00T 108.81(19)
O00F P007 C00T 106.3(2)
Ti04 O008 Ti01 102.60(13)
Ti04 O008 Ti02 106.87(13)
Ti01 O008 Ti02 142.61(15)
P006 O009 Ti02 119.80(16)
P005 O00A Ti03 134.51(17)
P005 O00B Ti02 123.01(16)
P005 O00C Ti01 130.17(17)
Ti03 O00D Ti02 140.80(17)
P006 O00E Ti01 121.77(17)
P007 O00F Ti01 125.74(17)
C01F O00G Ti04 128.0(4)
C01F O00G Ti02 127.3(4)
Ti04 O00G Ti02 101.79(13)
P006 O00H Ti04 116.59(17)
C015 O00I Ti01 133.9(3)
C015 O00I Ti04 125.5(3)
Ti01 O00I Ti04 98.96(13)
C01N O00J Ti02 153.0(5)
P007 O00K Ti03 147.07(19)
C01W O00L Ti01 164.2(5)
C01P O00M Ti03 137.6(5)
P007 O00N Ti04 126.38(17)
C01T O00O Ti04 154.5(5)
C00X N00P C00U 118.1(4)
C00X N00P Ti03 126.2(4)
C00U N00P Ti03 115.3(3)
C00V N00Q C00W 118.3(4)
C00V N00Q Ti03 124.3(3)
C00W N00Q Ti03 117.3(3)
C012 C00R C010 117.2(5)
C012 C00R P005 121.0(4)
C010 C00R P005 121.5(4)
C011 C00S C00Y 117.8(5)
C011 C00S P006 121.2(4)
C00Y C00S P006 121.0(4)
C013 C00T C01H 118.1(5)
C013 C00T P007 122.4(4)
C01H C00T P007 119.5(4)
N00P C00U C00Z 122.0(5)
N00P C00U C00W 117.5(4)
C00Z C00U C00W 120.5(5)
N00Q C00V C016 122.4(5)
N00Q C00V H00V 118.8
C016 C00V H00V 118.8
N00Q C00W C018 123.0(5)
N00Q C00W C00U 117.0(4)
C018 C00W C00U 119.9(5)
N00P C00X C019 122.2(6)
N00P C00X H00X 118.9
C019 C00X H00X 118.9
C01D C00Y C00S 120.8(6)
C01D C00Y H00Y 119.6
C00S C00Y H00Y 119.6
C014 C00Z C00U 118.1(6)
C014 C00Z C01J 123.7(6)
C00U C00Z C01J 118.1(6)
C00R C010 C01G 121.0(6)
C00R C010 H010 119.5
C01G C010 H010 119.5
C00S C011 C01B 120.9(6)
C00S C011 H011 119.5
C01B C011 H011 119.5
C00R C012 C01O 122.0(6)
C00R C012 H012 119.0
C01O C012 H012 119.0
C00T C013 C01C 120.8(6)
C00T C013 H013 119.6
C01C C013 H013 119.6
C019 C014 C00Z 119.1(5)
C019 C014 H014 120.5
C00Z C014 H014 120.5
O00I C015 C01R 111.6(5)
O00I C015 C01X 110.0(5)
C01R C015 C01X 114.2(7)
O00I C015 H015 106.9
C01R C015 H015 106.9
C01X C015 H015 106.9
C01E C016 C00V 118.6(6)
C01E C016 H016 120.7
C00V C016 H016 120.7
C01B C017 C01D 119.9(5)
C01B C017 H017 120.1
C01D C017 H017 120.1
C01E C018 C00W 117.3(5)
C01E C018 C01I 124.2(6)
C00W C018 C01I 118.6(6)
C014 C019 C00X 120.4(6)
C014 C019 H019 119.8
C00X C019 H019 119.8
C01L C01A C01C 119.6(6)
C01L C01A H01A 120.2
C01C C01A H01A 120.2
C017 C01B C011 120.3(6)
C017 C01B H01B 119.8
C011 C01B H01B 119.8
C01A C01C C013 120.2(7)
C01A C01C H01C 119.9
C013 C01C H01C 119.9
C017 C01D C00Y 120.3(6)
C017 C01D H01D 119.8
C00Y C01D H01D 119.8
C016 C01E C018 120.3(6)
C016 C01E H01E 119.8
C018 C01E H01E 119.8
C8 C01F O00G 117.1(8)
C8 C01F C01M 115.6(8)
O00G C01F C01M 112.6(6)
C8 C01F C020 54.8(9)
O00G C01F C020 108.8(7)
C01M C01F C020 135.4(8)
C01K C01G C010 119.5(6)
C01K C01G H01G 120.3
C010 C01G H01G 120.3
C00T C01H C01L 119.7(7)
C00T C01H H01H 120.2
C01L C01H H01H 120.2
C01J C01I C018 120.7(6)
C01J C01I H01I 119.7
C018 C01I H01I 119.7
C01I C01J C00Z 122.2(6)
C01I C01J H01J 118.9
C00Z C01J H01J 118.9
C01O C01K C01G 120.0(7)
C01O C01K H01K 120.0
C01G C01K H01K 120.0
C01A C01L C01H 121.4(7)
C01A C01L H01L 119.3
C01H C01L H01L 119.3
C01F C01M H01F 109.5
C01F C01M H01M 109.5
H01F C01M H01M 109.5
C01F C01M H01N 109.5
H01F C01M H01N 109.5
H01M C01M H01N 109.5
O00J C01N C01S 112.6(7)
O00J C01N C01Q 109.2(6)
C01S C01N C01Q 113.6(8)
O00J C01N H01O 107.0
C01S C01N H01O 107.0
C01Q C01N H01O 107.0
C01K C01O C012 120.3(7)
C01K C01O H01P 119.8
C012 C01O H01P 119.8
C022 C01P O00M 123.8(11)
C022 C01P C01Y 125.9(12)
O00M C01P C01Y 110.3(7)
C022 C01P C17 40.3(17)
O00M C01P C17 111.2(12)
C01Y C01P C17 122.8(12)
C01N C01Q H01Q 109.5
C01N C01Q H01R 109.5
H01Q C01Q H01R 109.5
C01N C01Q H01S 109.5
H01Q C01Q H01S 109.5
H01R C01Q H01S 109.5
C015 C01R H01T 109.5
C015 C01R H01U 109.5
H01T C01R H01U 109.5
C015 C01R H01V 109.5
H01T C01R H01V 109.5
H01U C01R H01V 109.5
C01N C01S H01W 109.5
C01N C01S H01X 109.5
H01W C01S H01X 109.5
C01N C01S H01Y 109.5
H01W C01S H01Y 109.5
H01X C01S H01Y 109.5
C021 C01T C01Z 120.6(9)
C021 C01T O00O 116.0(8)
C01Z C01T O00O 116.3(8)
C021 C01T H01Z 99.0
C01Z C01T H01Z 99.0
O00O C01T H01Z 99.0
O00L C01W C024 113.2(9)
O00L C01W C023 110.7(8)
C024 C01W C023 119.7(12)
O00L C01W H01 103.7
C024 C01W H01 103.7
C023 C01W H01 103.7
C015 C01X H0AA 109.5
C015 C01X H 109.5
H0AA C01X H 109.5
C015 C01X HA 109.5
H0AA C01X HA 109.5
H C01X HA 109.5
C01P C01Y H1AA 109.5
C01P C01Y HB 109.5
H1AA C01Y HB 109.5
C01P C01Y HC 109.5
H1AA C01Y HC 109.5
HB C01Y HC 109.5
C01T C01Z H2AA 109.5
C01T C01Z HD 109.5
H2AA C01Z HD 109.5
C01T C01Z HE 109.5
H2AA C01Z HE 109.5
HD C01Z HE 109.5
C8 C020 C01F 53.6(9)
C01T C021 H02A 109.5
C01T C021 H02B 109.5
H02A C021 H02B 109.5
C01T C021 H02C 109.5
H02A C021 H02C 109.5
H02B C021 H02C 109.5
C17 C022 C01P 86(3)
C01W C023 H02D 109.5
C01W C023 H02E 109.5
H02D C023 H02E 109.5
C01W C023 H02F 109.5
H02D C023 H02F 109.5
H02E C023 H02F 109.5
C01W C024 H02G 109.5
C01W C024 H02H 109.5
H02G C024 H02H 109.5
C01W C024 H02I 109.5
H02G C024 H02I 109.5
H02H C024 H02I 109.5
C022 C17 C01P 54.0(18)
C01F C8 C020 71.6(10)
O50 C100 C102 110.6(14)
O50 C100 C101 104.8(12)
C102 C100 C101 105.5(14)

loop_
_geom_bond_atom_site_label_1
_geom_bond_atom_site_label_2
_geom_bond_distance
Ti01 O00L 1.769(3)
Ti01 O00C 1.965(3)
Ti01 O008 1.966(3)
Ti01 O00I 1.999(3)
Ti01 O00E 2.001(3)
Ti01 O00F 2.026(3)
Ti02 O00J 1.777(3)
Ti02 O00D 1.911(3)
Ti02 O008 1.974(3)
Ti02 O00B 1.993(3)
Ti02 O00G 2.051(3)
Ti02 O009 2.073(3)
Ti03 O00D 1.751(3)
Ti03 O00M 1.806(3)
Ti03 O00K 1.927(3)
Ti03 O00A 2.056(3)
Ti03 N00Q 2.226(4)
Ti03 N00P 2.291(4)
Ti04 O00O 1.781(3)
Ti04 O008 1.939(3)
Ti04 O00G 2.000(3)
Ti04 O00H 2.003(3)
Ti04 O00I 2.010(3)
Ti04 O00N 2.013(3)
P005 O00A 1.516(3)
P005 O00B 1.531(3)
P005 O00C 1.537(3)
P005 C00R 1.795(4)
P006 O009 1.526(3)
P006 O00H 1.537(3)
P006 O00E 1.538(3)
P006 C00S 1.796(4)
P007 O00K 1.516(3)
P007 O00N 1.524(3)
P007 O00F 1.528(3)
P007 C00T 1.806(4)
O00G C01F 1.435(6)
O00I C015 1.447(6)
O00J C01N 1.392(7)
O00L C01W 1.381(7)
O00M C01P 1.415(7)
O00O C01T 1.392(8)
N00P C00X 1.330(6)
N00P C00U 1.348(6)
N00Q C00V 1.320(6)
N00Q C00W 1.360(6)
C00R C012 1.363(7)
C00R C010 1.369(7)
C00S C011 1.375(7)
C00S C00Y 1.380(7)
C00T C013 1.354(7)
C00T C01H 1.384(7)
C00U C00Z 1.406(7)
C00U C00W 1.428(7)
C00V C016 1.403(8)
C00V H00V 0.9300
C00W C018 1.395(7)
C00X C019 1.402(8)
C00X H00X 0.9300
C00Y C01D 1.376(7)
C00Y H00Y 0.9300
C00Z C014 1.403(9)
C00Z C01J 1.418(10)
C010 C01G 1.393(8)
C010 H010 0.9300
C011 C01B 1.386(7)
C011 H011 0.9300
C012 C01O 1.369(9)
C012 H012 0.9300
C013 C01C 1.394(8)
C013 H013 0.9300
C014 C019 1.327(9)
C014 H014 0.9300
C015 C01R 1.474(9)
C015 C01X 1.484(9)
C015 H015 0.9800
C016 C01E 1.375(9)
C016 H016 0.9300
C017 C01B 1.345(9)
C017 C01D 1.366(9)
C017 H017 0.9300
C018 C01E 1.383(9)
C018 C01I 1.446(9)
C019 H019 0.9300
C01A C01L 1.330(10)
C01A C01C 1.350(10)
C01A H01A 0.9300
C01B H01B 0.9300
C01C H01C 0.9300
C01D H01D 0.9300
C01E H01E 0.9300
C01F C8 1.313(14)
C01F C01M 1.447(10)
C01F C020 1.547(16)
C01G C01K 1.361(10)
C01G H01G 0.9300
C01H C01L 1.387(8)
C01H H01H 0.9300
C01I C01J 1.344(10)
C01I H01I 0.9300
C01J H01J 0.9300
C01K C01O 1.336(11)
C01K H01K 0.9300
C01L H01L 0.9300
C01M H01F 0.9600
C01M H01M 0.9600
C01M H01N 0.9600
C01N C01S 1.471(10)
C01N C01Q 1.517(11)
C01N H01O 0.9800
C01O H01P 0.9300
C01P C022 1.23(2)
C01P C01Y 1.443(11)
C01P C17 1.51(2)
C01Q H01Q 0.9600
C01Q H01R 0.9600
C01Q H01S 0.9600
C01R H01T 0.9600
C01R H01U 0.9600
C01R H01V 0.9600
C01S H01W 0.9600
C01S H01X 0.9600
C01S H01Y 0.9600
C01T C021 1.385(12)
C01T C01Z 1.389(11)
C01T H01Z 0.9800
C01W C024 1.392(14)
C01W C023 1.472(14)
C01W H01 0.9800
C01X H0AA 0.9600
C01X H 0.9600
C01X HA 0.9600
C01Y H1AA 0.9600
C01Y HB 0.9600
C01Y HC 0.9600
C01Z H2AA 0.9600
C01Z HD 0.9600
C01Z HE 0.9600
C020 C8 1.33(2)
C021 H02A 0.9600
C021 H02B 0.9600
C021 H02C 0.9600
C022 C17 0.98(4)
C023 H02D 0.9600
C023 H02E 0.9600
C023 H02F 0.9600
C024 H02G 0.9600
C024 H02H 0.9600
C024 H02I 0.9600
O50 C100 1.382(13)
C100 C102 1.42(2)
C100 C101 1.491(18)
